data_7012262
loop_
_publ_author_name
'Mo Hong'
'Fang Chen-jie'
'Duan Chun-ying'
'Li Yu-ting'
'Meng Qing-jin'

_publ_section_title
;
 Crystal structures of metal--organic frameworks sustained by \p--\p
 interactions between triple-helices
;
_journal_issue 7
_journal_name_full 'Dalton Trans.'
_journal_page_first 1229
_journal_page_last 1234
_journal_paper_doi 10.1039/b209366a
_journal_year 2003
_chemical_formula_sum 'C46 H42 Fe2 N6 O7'
_chemical_formula_weight 902.56
_chemical_name_systematic
; 
? 
;
_space_group_IT_number 52
_symmetry_cell_setting orthorhombic
_symmetry_space_group_name_Hall '-P 2a 2bc'
_symmetry_space_group_name_H-M 'P n n a'
_atom_sites_solution_hydrogens geom
_atom_sites_solution_primary direct
_atom_sites_solution_secondary difmap
_audit_creation_method SHELXL-97
_cell_angle_alpha 90.00
_cell_angle_beta 90.00
_cell_angle_gamma 90.00
_cell_formula_units_Z 4
_cell_length_a 19.446(4)
_cell_length_b 16.670(3)
_cell_length_c 14.582(3)
_cell_measurement_temperature 293(2)
_cell_volume 4727.0(16)
_computing_cell_refinement 'Bruker SMART'
_computing_data_collection 'Bruker SMART'
_computing_data_reduction 'Bruker SAINT'
_computing_molecular_graphics 'Bruker SHELXTL'
_computing_publication_material 'Bruker SHELXTL'
_computing_structure_refinement 'Bruker SHELXTL'
_computing_structure_solution 'Bruker SHELXTL'
_diffrn_ambient_temperature 293(2)
_diffrn_measured_fraction_theta_full 0.975
_diffrn_measured_fraction_theta_max 0.975
_diffrn_measurement_device_type 'CCD area detector'
_diffrn_measurement_method 'phi and omega scans'
_diffrn_radiation_monochromator graphite
_diffrn_radiation_source 'fine-focus sealed tube'
_diffrn_radiation_type MoK\a
_diffrn_radiation_wavelength 0.71073
_diffrn_reflns_av_R_equivalents 0.1006
_diffrn_reflns_av_sigmaI/netI 0.0364
_diffrn_reflns_limit_h_max 25
_diffrn_reflns_limit_h_min -25
_diffrn_reflns_limit_k_max 21
_diffrn_reflns_limit_k_min -20
_diffrn_reflns_limit_l_max 19
_diffrn_reflns_limit_l_min -19
_diffrn_reflns_number 79832
_diffrn_reflns_theta_full 27.88
_diffrn_reflns_theta_max 27.88
_diffrn_reflns_theta_min 3.44
_exptl_absorpt_coefficient_mu 0.667
_exptl_absorpt_correction_type none
_exptl_crystal_colour dark-brown
_exptl_crystal_density_diffrn 1.268
_exptl_crystal_density_method 'not measured'
_exptl_crystal_description block
_exptl_crystal_F_000 1872
_exptl_crystal_size_max 0.30
_exptl_crystal_size_mid 0.20
_exptl_crystal_size_min 0.20
_refine_diff_density_max 0.334
_refine_diff_density_min -0.343
_refine_diff_density_rms 0.060
_refine_ls_extinction_method none
_refine_ls_goodness_of_fit_ref 1.078
_refine_ls_hydrogen_treatment mixed
_refine_ls_matrix_type full
_refine_ls_number_parameters 282
_refine_ls_number_reflns 5506
_refine_ls_number_restraints 123
_refine_ls_restrained_S_all 1.110
_refine_ls_R_factor_all 0.0797
_refine_ls_R_factor_gt 0.0563
_refine_ls_shift/su_max 0.001
_refine_ls_shift/su_mean 0.000
_refine_ls_structure_factor_coef Fsqd
_refine_ls_weighting_details 'calc w=1/[\s^2^(Fo^2^)+(0.0827P)^2^+2.8810P] where P=(Fo^2^+2Fc^2^)/3'
_refine_ls_weighting_scheme calc
_refine_ls_wR_factor_gt 0.1513
_refine_ls_wR_factor_ref 0.1649
_reflns_number_gt 4170
_reflns_number_total 5506
_reflns_threshold_expression >2sigma(I)
_cod_data_source_file b209366a.txt
_cod_data_source_block compound_1
_cod_depositor_comments
;
The following automatic conversions were performed:

'_symmetry_cell_setting' tag value 'orthromobic' was replaced with
'orthorhombic' value as specified in the replacement file
'/home/robertas/cod-tools/perl-scripts/inputs/replacement_values.lst'.

Automatic conversion script
Id: cif_fix_values 3143 2015-03-26 13:38:13Z robertas 
;
_cod_original_sg_symbol_H-M Pnna
_cod_database_code 7012262

loop_
_symmetry_equiv_pos_as_xyz
'x, y, z'
'-x+1/2, -y, z'
'-x+1/2, y+1/2, -z+1/2'
'x, -y+1/2, -z+1/2'
'-x, -y, -z'
'x-1/2, y, -z'
'x-1/2, -y-1/2, z-1/2'
'-x, y-1/2, z-1/2'

loop_
_atom_site_label
_atom_site_type_symbol
_atom_site_fract_x
_atom_site_fract_y
_atom_site_fract_z
_atom_site_U_iso_or_equiv
_atom_site_adp_type
_atom_site_occupancy
_atom_site_symmetry_multiplicity
_atom_site_calc_flag
_atom_site_refinement_flags
_atom_site_disorder_assembly
_atom_site_disorder_group
Fe1 Fe 0.072122(19) 0.18319(2) 0.86360(3) 0.04114(16) Uani 1 1 d . . .
O3 O 0.03557(10) 0.07487(12) 0.86426(15) 0.0491(5) Uani 1 1 d . . .
O1 O 0.02312(12) 0.21820(15) 0.97044(15) 0.0607(6) Uani 1 1 d . . .
O2 O 0.15942(11) 0.16335(17) 0.92011(16) 0.0699(7) Uani 1 1 d . . .
N3 N -0.01550(10) 0.21183(13) 0.77369(14) 0.0361(5) Uani 1 1 d . . .
N1 N 0.09475(13) 0.31306(15) 0.84692(16) 0.0436(6) Uani 1 1 d . . .
N2 N 0.12865(12) 0.16577(14) 0.73595(16) 0.0441(5) Uani 1 1 d . . .
C15 C -0.02661(13) 0.04485(16) 0.85480(18) 0.0375(6) Uani 1 1 d . . .
C16 C -0.04223(15) -0.03210(17) 0.89376(19) 0.0433(6) Uani 1 1 d U . .
H16A H -0.0086 -0.0594 0.9267 0.052 Uiso 1 1 calc R . .
C17 C -0.10618(17) -0.06615(18) 0.8832(2) 0.0539(8) Uani 1 1 d U . .
H17A H -0.1156 -0.1157 0.9096 0.065 Uiso 1 1 calc R . .
C18 C -0.15676(17) -0.0268(2) 0.8334(3) 0.0624(9) Uani 1 1 d U . .
H18A H -0.1997 -0.0503 0.8256 0.075 Uiso 1 1 calc R . .
C19 C -0.14284(16) 0.04853(19) 0.7947(2) 0.0569(8) Uani 1 1 d U . .
H19A H -0.1770 0.0742 0.7612 0.068 Uiso 1 1 calc R . .
C20 C -0.07866(13) 0.08627(16) 0.80516(19) 0.0401(6) Uani 1 1 d U . .
C21 C -0.06875(13) 0.16577(16) 0.7638(2) 0.0399(6) Uani 1 1 d U . .
H21A H -0.1041 0.1850 0.7269 0.048 Uiso 1 1 calc R . .
C1 C 0.02271(19) 0.2841(2) 1.0218(2) 0.0625(9) Uani 1 1 d U . .
C2 C -0.0090(3) 0.2815(3) 1.1077(3) 0.0928(14) Uani 1 1 d U . .
H2A H -0.0297 0.2342 1.1273 0.111 Uiso 1 1 calc R . .
C3 C -0.0102(4) 0.3472(4) 1.1635(3) 0.1130(17) Uani 1 1 d U . .
H3B H -0.0312 0.3428 1.2206 0.136 Uiso 1 1 calc R . .
C4 C 0.0188(4) 0.4216(4) 1.1385(3) 0.1162(18) Uani 1 1 d U . .
H4A H 0.0176 0.4653 1.1781 0.139 Uiso 1 1 calc R . .
C5 C 0.0492(3) 0.4273(3) 1.0532(3) 0.0929(13) Uani 1 1 d U . .
H5A H 0.0679 0.4760 1.0344 0.112 Uiso 1 1 calc R . .
C6 C 0.05234(19) 0.3601(2) 0.9936(2) 0.0631(8) Uani 1 1 d U . .
C7 C 0.08556(17) 0.3697(2) 0.9062(2) 0.0557(8) Uani 1 1 d U . .
H7A H 0.1017 0.4206 0.8912 0.067 Uiso 1 1 calc R . .
C14 C 0.19192(15) 0.14309(19) 0.7275(2) 0.0543(8) Uani 1 1 d U . .
H14A H 0.2091 0.1383 0.6683 0.065 Uiso 1 1 calc R . .
C13 C 0.23781(16) 0.1248(2) 0.8010(3) 0.0622(9) Uani 1 1 d U . .
C12 C 0.30391(18) 0.0952(3) 0.7790(4) 0.0874(13) Uani 1 1 d U . .
H12A H 0.3160 0.0890 0.7177 0.105 Uiso 1 1 calc R . .
C11 C 0.3504(2) 0.0754(3) 0.8452(4) 0.1067(16) Uani 1 1 d U . .
H11A H 0.3937 0.0560 0.8295 0.128 Uiso 1 1 calc R . .
C10 C 0.3326(2) 0.0845(4) 0.9345(4) 0.1191(19) Uani 1 1 d U . .
H10A H 0.3640 0.0703 0.9797 0.143 Uiso 1 1 calc R . .
C9 C 0.2688(2) 0.1144(4) 0.9605(4) 0.1100(17) Uani 1 1 d U . .
H9A H 0.2587 0.1211 1.0224 0.132 Uiso 1 1 calc R . .
C8 C 0.21946(16) 0.1347(2) 0.8938(3) 0.0725(11) Uani 1 1 d U . .
C22 C -0.2979(8) 0.2500 0.7500 0.155(5) Uiso 0.769(9) 2 d SPU . 1
H22A H -0.3445 0.2414 0.7306 0.232 Uiso 0.384(4) 1 d PR . 1
H22B H -0.2744 0.2823 0.7054 0.232 Uiso 0.384(4) 1 d PR . 1
H22C H -0.2749 0.1993 0.7559 0.232 Uiso 0.384(4) 1 d PR . 1
O4 O -0.2325(7) 0.3023(8) 0.8625(8) 0.141(4) Uiso 0.384(4) 1 d PU . 1
C24 C -0.2325(12) 0.3449(14) 0.9507(15) 0.158(5) Uiso 0.384(4) 1 d PU . 1
H24C H -0.2641 0.3193 0.9920 0.190 Uiso 0.384(4) 1 d PR . 1
H24D H -0.2444 0.4004 0.9428 0.190 Uiso 0.384(4) 1 d PR . 1
C23 C -0.2988(10) 0.2816(12) 0.8210(14) 0.143(5) Uiso 0.384(4) 1 d PU . 1
H23A H -0.3239 0.2492 0.8640 0.171 Uiso 0.384(4) 1 d PR . 1
H23B H -0.3234 0.3311 0.8142 0.171 Uiso 0.384(4) 1 d PR . 1
C25 C -0.1609(14) 0.3246(16) 0.9771(19) 0.180(8) Uiso 0.384(4) 1 d PU . 1
H25D H -0.1526 0.3491 1.0357 0.271 Uiso 0.384(4) 1 d PR . 1
H25E H -0.1512 0.2683 0.9808 0.271 Uiso 0.384(4) 1 d PR . 1
H25F H -0.1316 0.3488 0.9319 0.271 Uiso 0.384(4) 1 d PR . 1
C24' C -0.2138(19) 0.429(2) 1.002(3) 0.163(8) Uiso 0.231(9) 1 d PU . 2
H24A H -0.2299 0.4157 1.0623 0.195 Uiso 0.231(9) 1 d PR . 2
H24B H -0.2466 0.4033 0.9623 0.195 Uiso 0.231(9) 1 d PR . 2
C25' C -0.170(2) 0.377(2) 0.987(3) 0.155(10) Uiso 0.231(9) 1 d PU . 2
H25A H -0.1901 0.3255 1.0009 0.232 Uiso 0.231(9) 1 d PR . 2
H25B H -0.1512 0.3751 0.9257 0.232 Uiso 0.231(9) 1 d PR . 2
H25C H -0.1339 0.3881 1.0297 0.232 Uiso 0.231(9) 1 d PR . 2
O4' O -0.2500 0.5000 0.985(3) 0.206(11) Uiso 0.231(9) 2 d SPU . 2

loop_
_atom_site_aniso_label
_atom_site_aniso_U_11
_atom_site_aniso_U_22
_atom_site_aniso_U_33
_atom_site_aniso_U_23
_atom_site_aniso_U_13
_atom_site_aniso_U_12
Fe1 0.0310(2) 0.0521(3) 0.0404(2) 0.01347(17) -0.00157(15) -0.00290(16)
O3 0.0331(10) 0.0496(11) 0.0646(13) 0.0172(10) -0.0038(9) 0.0014(8)
O1 0.0639(15) 0.0729(15) 0.0453(12) 0.0090(11) 0.0124(10) -0.0073(12)
O2 0.0362(12) 0.116(2) 0.0572(14) 0.0350(14) -0.0091(10) -0.0066(12)
N3 0.0301(10) 0.0401(11) 0.0381(11) 0.0096(9) 0.0010(9) 0.0016(9)
N1 0.0359(12) 0.0564(15) 0.0385(12) 0.0090(11) -0.0029(9) -0.0082(10)
N2 0.0341(12) 0.0521(13) 0.0462(13) 0.0132(11) 0.0004(10) 0.0069(10)
C15 0.0354(13) 0.0387(13) 0.0385(14) 0.0011(11) 0.0065(10) 0.0018(11)
C16 0.0492(16) 0.0412(14) 0.0395(14) 0.0052(12) 0.0030(12) 0.0055(12)
C17 0.0562(18) 0.0427(15) 0.0628(18) 0.0142(14) 0.0079(15) -0.0072(13)
C18 0.0469(17) 0.0552(18) 0.085(2) 0.0163(17) -0.0056(16) -0.0163(14)
C19 0.0425(16) 0.0521(17) 0.076(2) 0.0165(15) -0.0103(15) -0.0067(13)
C20 0.0347(13) 0.0388(13) 0.0469(15) 0.0070(12) 0.0003(11) 0.0003(10)
C21 0.0320(13) 0.0410(14) 0.0465(15) 0.0071(11) -0.0031(11) 0.0028(10)
C1 0.068(2) 0.078(2) 0.0408(16) 0.0040(16) 0.0017(15) 0.0054(18)
C2 0.129(4) 0.101(3) 0.048(2) 0.009(2) 0.025(2) 0.014(3)
C3 0.168(5) 0.122(4) 0.049(2) -0.001(3) 0.020(3) 0.021(4)
C4 0.164(5) 0.122(4) 0.063(3) -0.031(3) -0.002(3) 0.018(4)
C5 0.127(4) 0.086(3) 0.065(2) -0.019(2) -0.005(2) -0.001(3)
C6 0.072(2) 0.072(2) 0.0455(17) -0.0077(16) -0.0054(15) -0.0008(17)
C7 0.0528(18) 0.0598(19) 0.0545(19) 0.0031(16) -0.0071(14) -0.0102(14)
C14 0.0374(15) 0.0615(19) 0.0640(19) 0.0110(15) 0.0048(13) 0.0095(13)
C13 0.0343(15) 0.066(2) 0.086(2) 0.0264(17) -0.0033(15) 0.0061(13)
C12 0.0419(19) 0.095(3) 0.125(3) 0.026(3) -0.003(2) 0.0194(18)
C11 0.042(2) 0.120(3) 0.159(4) 0.060(3) -0.008(2) 0.018(2)
C10 0.042(2) 0.168(4) 0.147(4) 0.102(4) -0.021(2) 0.001(2)
C9 0.046(2) 0.178(4) 0.106(3) 0.087(3) -0.018(2) -0.008(2)
C8 0.0326(15) 0.097(3) 0.088(2) 0.056(2) -0.0124(16) -0.0083(16)

loop_
_atom_type_symbol
_atom_type_description
_atom_type_scat_dispersion_real
_atom_type_scat_dispersion_imag
_atom_type_scat_source
C C 0.0033 0.0016 'International Tables Vol C Tables 4.2.6.8 and 6.1.1.4'
H H 0.0000 0.0000 'International Tables Vol C Tables 4.2.6.8 and 6.1.1.4'
N N 0.0061 0.0033 'International Tables Vol C Tables 4.2.6.8 and 6.1.1.4'
O O 0.0106 0.0060 'International Tables Vol C Tables 4.2.6.8 and 6.1.1.4'
Fe Fe 0.3463 0.8444 'International Tables Vol C Tables 4.2.6.8 and 6.1.1.4'

loop_
_geom_angle_atom_site_label_1
_geom_angle_atom_site_label_2
_geom_angle_atom_site_label_3
_geom_angle
_geom_angle_site_symmetry_1
_geom_angle_site_symmetry_3
_geom_angle_publ_flag
O2 Fe1 O1 98.25(11) . . ?
O2 Fe1 O3 99.31(10) . . ?
O1 Fe1 O3 95.58(10) . . ?
O2 Fe1 N2 84.12(10) . . ?
O1 Fe1 N2 169.89(9) . . ?
O3 Fe1 N2 93.72(9) . . ?
O2 Fe1 N3 168.25(9) . . ?
O1 Fe1 N3 91.91(9) . . ?
O3 Fe1 N3 85.49(8) . . ?
N2 Fe1 N3 84.88(8) . . ?
O2 Fe1 N1 92.28(11) . . ?
O1 Fe1 N1 83.73(10) . . ?
O3 Fe1 N1 168.36(9) . . ?
N2 Fe1 N1 86.36(9) . . ?
N3 Fe1 N1 82.93(8) . . ?
C15 O3 Fe1 133.63(17) . . ?
C1 O1 Fe1 135.4(2) . . ?
C8 O2 Fe1 136.2(3) . . ?
C21 N3 N3 117.85(17) . 4_556 ?
C21 N3 Fe1 123.75(17) . . ?
N3 N3 Fe1 118.33(11) 4_556 . ?
C7 N1 N2 116.9(2) . 4_556 ?
C7 N1 Fe1 127.6(2) . . ?
N2 N1 Fe1 115.26(18) 4_556 . ?
C14 N2 N1 115.7(3) . 4_556 ?
C14 N2 Fe1 126.8(2) . . ?
N1 N2 Fe1 117.31(16) 4_556 . ?
O3 C15 C20 121.5(2) . . ?
O3 C15 C16 119.5(2) . . ?
C20 C15 C16 119.0(2) . . ?
C17 C16 C15 121.0(3) . . ?
C16 C17 C18 120.3(3) . . ?
C17 C18 C19 119.8(3) . . ?
C18 C19 C20 121.9(3) . . ?
C19 C20 C15 118.0(2) . . ?
C19 C20 C21 118.4(2) . . ?
C15 C20 C21 123.6(2) . . ?
N3 C21 C20 126.4(2) . . ?
O1 C1 C2 118.8(4) . . ?
O1 C1 C6 124.0(3) . . ?
C2 C1 C6 117.1(4) . . ?
C3 C2 C1 121.2(5) . . ?
C2 C3 C4 123.0(5) . . ?
C5 C4 C3 117.7(5) . . ?
C4 C5 C6 121.0(5) . . ?
C5 C6 C7 118.3(4) . . ?
C5 C6 C1 119.9(4) . . ?
C7 C6 C1 121.8(3) . . ?
N1 C7 C6 125.0(3) . . ?
N2 C14 C13 125.9(3) . . ?
C8 C13 C12 119.3(3) . . ?
C8 C13 C14 122.5(3) . . ?
C12 C13 C14 118.2(4) . . ?
C11 C12 C13 121.8(5) . . ?
C10 C11 C12 118.9(4) . . ?
C11 C10 C9 122.1(4) . . ?
C10 C9 C8 120.4(5) . . ?
O2 C8 C9 119.3(4) . . ?
O2 C8 C13 123.1(3) . . ?
C9 C8 C13 117.6(4) . . ?
C23 C22 C23 178(3) . 4_556 ?
C24 O4 C23 118.4(15) . . ?
O4 C24 C25 96.8(18) . . ?
C22 C23 O4 117.5(19) . . ?
C25' C24' O4' 155(4) . . ?
C24' O4' C24' 160(5) 2_465 . ?

loop_
_geom_bond_atom_site_label_1
_geom_bond_atom_site_label_2
_geom_bond_distance
_geom_bond_site_symmetry_2
_geom_bond_publ_flag
Fe1 O2 1.916(2) . ?
Fe1 O1 1.917(2) . ?
Fe1 O3 1.941(2) . ?
Fe1 N2 2.181(2) . ?
Fe1 N3 2.202(2) . ?
Fe1 N1 2.223(2) . ?
O3 C15 1.316(3) . ?
O1 C1 1.330(4) . ?
O2 C8 1.318(4) . ?
N3 C21 1.297(3) . ?
N3 N3 1.448(4) 4_556 ?
N1 C7 1.293(4) . ?
N1 N2 1.421(3) 4_556 ?
N2 C14 1.293(4) . ?
N2 N1 1.421(3) 4_556 ?
C15 C20 1.423(4) . ?
C15 C16 1.436(4) . ?
C16 C17 1.375(4) . ?
C17 C18 1.388(5) . ?
C18 C19 1.403(4) . ?
C19 C20 1.406(4) . ?
C20 C21 1.469(4) . ?
C1 C2 1.397(5) . ?
C1 C6 1.451(5) . ?
C2 C3 1.364(7) . ?
C3 C4 1.410(8) . ?
C4 C5 1.380(7) . ?
C5 C6 1.419(5) . ?
C6 C7 1.438(5) . ?
C14 C13 1.428(5) . ?
C13 C8 1.409(6) . ?
C13 C12 1.414(5) . ?
C12 C11 1.363(6) . ?
C11 C10 1.355(8) . ?
C10 C9 1.389(7) . ?
C9 C8 1.407(5) . ?
C22 C23 1.162(19) . ?
C22 C23 1.162(19) 4_556 ?
O4 C24 1.47(2) . ?
O4 C23 1.47(2) . ?
C24 C25 1.48(3) . ?
C24' C25' 1.24(4) . ?
C24' O4' 1.40(4) . ?
O4' C24' 1.40(4) 2_465 ?
